data_4000659
_journal_name_full 'Chemistry of Materials'
_journal_paper_doi 10.1021/cm0518067
_journal_year 2005
_chemical_formula_sum 'Ge Hg Te4 Tl2'
_chemical_formula_weight 1192.32
_chemical_name_common 'Thallium Mercury Germanium Telluride'
_space_group_IT_number 121
_symmetry_cell_setting tetragonal
_symmetry_space_group_name_Hall 'I -4 2'
_symmetry_space_group_name_H-M 'I -4 2 m'
_cell_angle_alpha 90.00
_cell_angle_beta 90.00
_cell_angle_gamma 90.00
_cell_formula_units_Z 2
_cell_length_a 8.3571(11)
_cell_length_b 8.3571(11)
_cell_length_c 7.0684(14)
_cell_measurement_temperature 175(5)
_cell_volume 493.67(13)
_diffrn_ambient_temperature 175(5)
_exptl_crystal_density_diffrn 8.021
_cod_depositor_comments
;
The following automatic conversions were performed:
'_symmetry_cell_setting' value 'Tetragonal' changed to 'tetragonal'
according to '/home/saulius/struct/CIF-dictionaries/cif_core.dic'
dictionary named 'cif_core.dic' version 2.4.1 from 2010-06-29.

Automatic conversion script
Id: cif_fix_enum 1527 2010-12-29 10:47:43Z saulius 
;
_cod_database_code 4000659

loop_
_symmetry_equiv_pos_as_xyz
'x, y, z'
'-x, -y, z'
'y, -x, -z'
'-y, x, -z'
'-x, y, -z'
'x, -y, -z'
'-y, -x, z'
'y, x, z'
'x+1/2, y+1/2, z+1/2'
'-x+1/2, -y+1/2, z+1/2'
'y+1/2, -x+1/2, -z+1/2'
'-y+1/2, x+1/2, -z+1/2'
'-x+1/2, y+1/2, -z+1/2'
'x+1/2, -y+1/2, -z+1/2'
'-y+1/2, -x+1/2, z+1/2'
'y+1/2, x+1/2, z+1/2'

loop_
_atom_site_label
_atom_site_type_symbol
_atom_site_fract_x
_atom_site_fract_y
_atom_site_fract_z
_atom_site_U_iso_or_equiv
_atom_site_adp_type
_atom_site_occupancy
_atom_site_symmetry_multiplicity
_atom_site_calc_flag
_atom_site_refinement_flags
_atom_site_disorder_assembly
_atom_site_disorder_group
Tl1 Tl 0.0000 0.5000 0.0000 0.0173(4) Uani 1 4 d S . .
Hg1 Hg 0.0000 0.0000 0.5000 0.0154(5) Uani 1 8 d S . .
Ge1 Ge 0.0000 0.0000 0.0000 0.0076(9) Uani 1 8 d S . .
Te1 Te 0.17574(12) 0.17574(12) 0.22539(19) 0.0070(4) Uani 1 2 d S . .

loop_
_atom_site_aniso_label
_atom_site_aniso_U_11
_atom_site_aniso_U_22
_atom_site_aniso_U_33
_atom_site_aniso_U_23
_atom_site_aniso_U_13
_atom_site_aniso_U_12
Tl1 0.0203(8) 0.0096(7) 0.0221(8) 0.000 0.000 0.000
Hg1 0.0173(7) 0.0173(7) 0.0115(9) 0.000 0.000 0.000
Ge1 0.0041(15) 0.0041(15) 0.014(2) 0.000 0.000 0.000
Te1 0.0038(5) 0.0038(5) 0.0132(7) -0.0004(3) -0.0004(3) -0.0004(5)

loop_
_geom_bond_atom_site_label_1
_geom_bond_atom_site_label_2
_geom_bond_distance
_geom_bond_site_symmetry_2
_geom_bond_publ_flag
Tl1 Te1 3.4697(8) 4 ?
Tl1 Te1 3.4697(8) 2_565 ?
Tl1 Te1 3.4697(8) 3_565 ?
Tl1 Te1 3.4697(8) . ?
Tl1 Tl1 3.5342(7) 11_455 ?
Tl1 Tl1 3.5342(7) 11_454 ?
Tl1 Te1 3.6425(9) 12 ?
Tl1 Te1 3.6425(9) 9_454 ?
Tl1 Te1 3.6425(9) 11_455 ?
Tl1 Te1 3.6425(9) 10_554 ?
Tl1 Ge1 4.1786(5) . ?
Tl1 Ge1 4.1786(5) 1_565 ?
Hg1 Te1 2.8428(14) 2 ?
Hg1 Te1 2.8428(14) 4_556 ?
Hg1 Te1 2.8428(14) 3_556 ?
Hg1 Te1 2.8428(14) . ?
Hg1 Tl1 4.1786(5) 9_445 ?
Hg1 Tl1 4.1786(5) 11_455 ?
Hg1 Tl1 4.1786(5) 11_445 ?
Hg1 Tl1 4.1786(5) 9_545 ?
Ge1 Te1 2.6177(14) . ?
Ge1 Te1 2.6177(14) 4 ?
Ge1 Te1 2.6177(14) 3 ?
Ge1 Te1 2.6177(14) 2 ?
Ge1 Tl1 4.1786(5) 3 ?
Ge1 Tl1 4.1786(5) 3_455 ?
Ge1 Tl1 4.1786(5) 1_545 ?
Te1 Tl1 3.4697(8) 3 ?
Te1 Tl1 3.6425(9) 11_455 ?
Te1 Tl1 3.6425(9) 9_545 ?
